data_2205231
loop_
_publ_author_name
'Kia, Reza'
'Mirkhani, Valiollah'
'De\'ak, Andrea'
'K\'alm\'an, Alajos'

_publ_section_title
'[<i>N</i>,<i>N</i>'-Bis(2,4-dimethylbenzene)-2,3-dimethyl-1,4-diazabuta-1,3-diene]-<i>fac</i>-tricarbonyl(trifluoroacetato)rhenium(I)'
_journal_issue 3
_journal_name_full 'Acta Crystallographica Section E'
_journal_page_first m566
_journal_page_last m567
_journal_paper_doi 10.1107/S1600536805005003
_journal_volume 61
_journal_year 2005
_chemical_formula_iupac '[Re (C2 F3 O2) (C20 H24 N2) (C O)3]'
_chemical_formula_moiety 'C25 H24 F3 N2 O5 Re'
_chemical_formula_sum 'C25 H24 F3 N2 O5 Re'
_chemical_formula_weight 675.66
_chemical_name_systematic
;
[N,N'-Bis(2,4-dimethylbenzene)-2,3-dimethyl-1,4-diazabuta-1,3-diene]-
fac-tricarbonyl(trifluoroacetato)rhenium(I)
;
_space_group_IT_number 14
_symmetry_cell_setting monoclinic
_symmetry_space_group_name_Hall '-P 2ybc'
_symmetry_space_group_name_H-M 'P 1 21/c 1'
_atom_sites_solution_hydrogens geom
_atom_sites_solution_primary direct
_atom_sites_solution_secondary difmap
_cell_angle_alpha 90.00
_cell_angle_beta 106.07(2)
_cell_angle_gamma 90.00
_cell_formula_units_Z 4
_cell_length_a 12.818(3)
_cell_length_b 13.026(3)
_cell_length_c 16.554(4)
_cell_measurement_reflns_used 25
_cell_measurement_temperature 293(2)
_cell_measurement_theta_max 15.90
_cell_measurement_theta_min 14.01
_cell_volume 2656.0(11)
_computing_cell_refinement 'CAD-4 EXPRESS'
_computing_data_collection 'CAD-4 EXPRESS (Enraf--Nonius, 1992)'
_computing_data_reduction 'XCAD4 (Harms, 1996)'
_computing_molecular_graphics 'PLATON (Spek, 2003)'
_computing_publication_material SHELXL97
_computing_structure_refinement 'SHELXL97 (Sheldrick, 1997)'
_computing_structure_solution 'SHELXS97 (Sheldrick, 1997)'
_diffrn_ambient_temperature 293(2)
_diffrn_measured_fraction_theta_full 0.997
_diffrn_measured_fraction_theta_max 0.997
_diffrn_measurement_device_type 'Enraf--Nonius CAD-4'
_diffrn_measurement_method \w--2\q
_diffrn_radiation_monochromator graphite
_diffrn_radiation_source 'fine-focus sealed X-ray tube'
_diffrn_radiation_type MoK\a
_diffrn_radiation_wavelength 0.71073
_diffrn_reflns_av_R_equivalents 0.0154
_diffrn_reflns_av_sigmaI/netI 0.0944
_diffrn_reflns_limit_h_max 15
_diffrn_reflns_limit_h_min 0
_diffrn_reflns_limit_k_max 16
_diffrn_reflns_limit_k_min 0
_diffrn_reflns_limit_l_max 19
_diffrn_reflns_limit_l_min -20
_diffrn_reflns_number 5775
_diffrn_reflns_theta_full 26.27
_diffrn_reflns_theta_max 26.27
_diffrn_reflns_theta_min 2.56
_diffrn_standards_decay_% 3
_diffrn_standards_interval_time 60
_diffrn_standards_number 3
_exptl_absorpt_coefficient_mu 4.632
_exptl_absorpt_correction_T_max 0.2495
_exptl_absorpt_correction_T_min 0.1368
_exptl_absorpt_correction_type psi-scan
_exptl_absorpt_process_details '(DATCOR; Reibenspies, 1989)'
_exptl_crystal_colour 'dark red'
_exptl_crystal_density_diffrn 1.690
_exptl_crystal_density_method 'not measured'
_exptl_crystal_description block
_exptl_crystal_F_000 1320
_exptl_crystal_size_max 0.55
_exptl_crystal_size_mid 0.30
_exptl_crystal_size_min 0.30
_refine_diff_density_max 0.756
_refine_diff_density_min -0.627
_refine_ls_extinction_method none
_refine_ls_goodness_of_fit_ref 0.924
_refine_ls_hydrogen_treatment constr
_refine_ls_matrix_type full
_refine_ls_number_parameters 335
_refine_ls_number_reflns 5369
_refine_ls_number_restraints 0
_refine_ls_restrained_S_all 0.924
_refine_ls_R_factor_all 0.1059
_refine_ls_R_factor_gt 0.0417
_refine_ls_shift/su_max 0.004
_refine_ls_shift/su_mean 0.000
_refine_ls_structure_factor_coef Fsqd
_refine_ls_weighting_details 'calc w = 1/[\s^2^(Fo^2^)+(0.0422P)^2^] where P = (Fo^2^+2Fc^2^)/3'
_refine_ls_weighting_scheme calc
_refine_ls_wR_factor_gt 0.0785
_refine_ls_wR_factor_ref 0.0869
_reflns_number_gt 2977
_reflns_number_total 5369
_reflns_threshold_expression I>2\s(I)
_cod_data_source_file cf6407.cif
_cod_data_source_block I
_cod_original_cell_volume 2655.9(11)
_cod_original_sg_symbol_H-M 'P 21/c'
_cod_database_code 2205231
_cod_database_fobs_code 2205231

loop_
_symmetry_equiv_pos_as_xyz
'x, y, z'
'x, -y+1/2, z+1/2'
'-x, -y, -z'
'-x, y-1/2, -z-1/2'

loop_
_atom_site_label
_atom_site_fract_x
_atom_site_fract_y
_atom_site_fract_z
_atom_site_U_iso_or_equiv
_atom_site_adp_type
_atom_site_calc_flag
_atom_site_refinement_flags
_atom_site_occupancy
_atom_site_type_symbol
Re1 0.22160(2) 0.18855(2) 0.249699(16) 0.05297(11) Uani d . 1 Re
F1 0.2107(7) 0.4698(4) 0.4842(4) 0.185(3) Uani d . 1 F
F2 0.3182(10) 0.5000(7) 0.4193(7) 0.258(7) Uani d . 1 F
F3 0.1603(12) 0.5073(7) 0.3587(6) 0.271(7) Uani d . 1 F
O1 0.2349(4) 0.3334(3) 0.3149(3) 0.0715(15) Uani d . 1 O
O2 0.2327(6) 0.2774(5) 0.4417(4) 0.106(2) Uani d . 1 O
O5 0.0366(4) 0.1144(4) 0.3187(4) 0.0939(19) Uani d . 1 O
O6 0.3878(5) 0.0757(5) 0.3897(3) 0.106(2) Uani d . 1 O
O7 0.1974(5) -0.0142(4) 0.1544(4) 0.0971(19) Uani d . 1 O
N1 0.1286(4) 0.2835(4) 0.1485(3) 0.0502(14) Uani d . 1 N
N4 0.3364(4) 0.2606(5) 0.1939(3) 0.0547(14) Uani d . 1 N
C2 0.1806(6) 0.3401(5) 0.1099(4) 0.0566(19) Uani d . 1 C
C2A 0.1294(6) 0.4136(6) 0.0415(5) 0.082(2) Uani d . 1 C
H2A1 0.0520 0.4121 0.0316 0.123 Uiso calc PR 0.50 H
H2A2 0.1474 0.3944 -0.0090 0.123 Uiso calc PR 0.50 H
H2A3 0.1558 0.4816 0.0577 0.123 Uiso calc PR 0.50 H
H2A4 0.1848 0.4466 0.0219 0.123 Uiso calc PR 0.50 H
H2A5 0.0894 0.4644 0.0626 0.123 Uiso calc PR 0.50 H
H2A6 0.0810 0.3771 -0.0042 0.123 Uiso calc PR 0.50 H
C3 0.3004(6) 0.3280(6) 0.1365(4) 0.062(2) Uani d . 1 C
C3A 0.3703(6) 0.3911(7) 0.0956(5) 0.089(3) Uani d . 1 C
H3A1 0.4453 0.3741 0.1201 0.133 Uiso calc PR 0.50 H
H3A2 0.3593 0.4628 0.1042 0.133 Uiso calc PR 0.50 H
H3A3 0.3509 0.3768 0.0364 0.133 Uiso calc PR 0.50 H
H3A4 0.3250 0.4350 0.0537 0.133 Uiso calc PR 0.50 H
H3A5 0.4110 0.3463 0.0696 0.133 Uiso calc PR 0.50 H
H3A6 0.4194 0.4323 0.1374 0.133 Uiso calc PR 0.50 H
C5 0.1065(6) 0.1436(6) 0.2940(5) 0.0614(19) Uani d . 1 C
C6 0.3228(7) 0.1175(6) 0.3377(5) 0.070(2) Uani d . 1 C
C7 0.2063(6) 0.0640(6) 0.1878(5) 0.064(2) Uani d . 1 C
C8 0.2346(7) 0.3425(7) 0.3917(6) 0.080(3) Uani d . 1 C
C9 0.2362(16) 0.4553(10) 0.4178(8) 0.140(5) Uani d . 1 C
C11 0.0109(5) 0.2880(5) 0.1271(4) 0.0520(18) Uani d . 1 C
C12 -0.0506(6) 0.2293(5) 0.0626(4) 0.0612(19) Uani d . 1 C
C13 -0.1619(6) 0.2381(6) 0.0462(5) 0.076(2) Uani d . 1 C
H13 -0.2052 0.1977 0.0036 0.091 Uiso calc R 1 H
C14 -0.2120(7) 0.3026(7) 0.0887(6) 0.082(2) Uani d . 1 C
C15 -0.1486(7) 0.3594(7) 0.1521(6) 0.093(3) Uani d . 1 C
H15 -0.1808 0.4032 0.1826 0.111 Uiso calc R 1 H
C16 -0.0357(6) 0.3531(6) 0.1722(5) 0.081(2) Uani d . 1 C
H16 0.0074 0.3925 0.2156 0.097 Uiso calc R 1 H
C121 -0.0026(8) 0.1595(7) 0.0109(6) 0.117(3) Uani d . 1 C
H12A -0.0598 0.1263 -0.0309 0.175 Uiso calc PR 0.50 H
H12B 0.0415 0.1087 0.0465 0.175 Uiso calc PR 0.50 H
H12C 0.0414 0.1988 -0.0163 0.175 Uiso calc PR 0.50 H
H12D 0.0752 0.1629 0.0304 0.175 Uiso calc PR 0.50 H
H12E -0.0261 0.1805 -0.0470 0.175 Uiso calc PR 0.50 H
H12F -0.0260 0.0904 0.0159 0.175 Uiso calc PR 0.50 H
C141 -0.3354(7) 0.3117(7) 0.0654(7) 0.123(4) Uani d . 1 C
H14A -0.3671 0.2651 0.0204 0.185 Uiso calc PR 0.50 H
H14B -0.3564 0.3807 0.0479 0.185 Uiso calc PR 0.50 H
H14C -0.3603 0.2949 0.1134 0.185 Uiso calc PR 0.50 H
H14D -0.3554 0.3620 0.1008 0.185 Uiso calc PR 0.50 H
H14E -0.3661 0.2465 0.0732 0.185 Uiso calc PR 0.50 H
H14F -0.3622 0.3322 0.0077 0.185 Uiso calc PR 0.50 H
C21 0.4503(6) 0.2414(6) 0.2254(4) 0.065(2) Uani d P 1 C
C22 0.4939(7) 0.1602(9) 0.1929(6) 0.114(4) Uani d P 1 C
H22 0.4506 0.1205 0.1499 0.137 Uiso calc PR 0.349(15) H
C221 0.4364(12) 0.1134(15) 0.1093(11) 0.195(12) Uani d P 0.651(15) C
H22A 0.4792 0.0580 0.0973 0.293 Uiso calc PR 0.325(8) H
H22B 0.4264 0.1646 0.0661 0.293 Uiso calc PR 0.325(8) H
H22C 0.3670 0.0877 0.1112 0.293 Uiso calc PR 0.325(8) H
H22D 0.3692 0.1488 0.0858 0.293 Uiso calc PR 0.325(8) H
H22E 0.4220 0.0422 0.1170 0.293 Uiso calc PR 0.325(8) H
H22F 0.4815 0.1191 0.0718 0.293 Uiso calc PR 0.325(8) H
C23 0.6041(9) 0.1384(10) 0.2253(7) 0.142(5) Uani d P 1 C
H23 0.6333 0.0837 0.2026 0.170 Uiso calc PR 1 H
C24 0.6686(7) 0.1917(12) 0.2866(7) 0.114(4) Uani d P 1 C
C241 0.7906(7) 0.1702(10) 0.3168(7) 0.172(6) Uani d P 1 C
H24A 0.8236 0.2147 0.3630 0.258 Uiso calc PR 0.5 H
H24B 0.8226 0.1823 0.2716 0.258 Uiso calc PR 0.5 H
H24C 0.8023 0.1000 0.3346 0.258 Uiso calc PR 0.5 H
H24D 0.8087 0.1166 0.2831 0.258 Uiso calc PR 0.5 H
H24E 0.8097 0.1490 0.3746 0.258 Uiso calc PR 0.5 H
H24F 0.8300 0.2314 0.3115 0.258 Uiso calc PR 0.5 H
C25 0.6258(9) 0.2732(10) 0.3166(7) 0.111(4) Uani d P 1 C
H25 0.6720 0.3150 0.3564 0.134 Uiso calc PR 1 H
C26 0.5154(7) 0.2974(6) 0.2907(5) 0.079(2) Uani d P 1 C
H26 0.4869 0.3495 0.3165 0.095 Uiso calc PR 0.651(15) H
C261 0.493(2) 0.3883(17) 0.3185(15) 0.098(10) Uani d P 0.349(15) C
H26A 0.5523 0.4102 0.3643 0.148 Uiso calc PR 0.175(8) H
H26B 0.4285 0.3825 0.3375 0.148 Uiso calc PR 0.175(8) H
H26C 0.4804 0.4377 0.2738 0.148 Uiso calc PR 0.175(8) H
H26D 0.4218 0.4100 0.2861 0.148 Uiso calc PR 0.175(8) H
H26E 0.5456 0.4377 0.3130 0.148 Uiso calc PR 0.175(8) H
H26F 0.4937 0.3825 0.3766 0.148 Uiso calc PR 0.175(8) H

loop_
_atom_site_aniso_label
_atom_site_aniso_U_11
_atom_site_aniso_U_22
_atom_site_aniso_U_33
_atom_site_aniso_U_12
_atom_site_aniso_U_13
_atom_site_aniso_U_23
Re1 0.05039(17) 0.06053(18) 0.05120(16) 0.00330(18) 0.01940(11) -0.00117(18)
F1 0.365(10) 0.107(5) 0.145(5) -0.040(5) 0.173(7) -0.047(4)
F2 0.424(17) 0.186(8) 0.250(11) -0.201(11) 0.239(13) -0.115(8)
F3 0.48(2) 0.110(6) 0.170(8) 0.085(9) 0.012(9) -0.059(6)
O1 0.104(4) 0.054(4) 0.068(3) -0.011(3) 0.044(3) -0.014(3)
O2 0.180(7) 0.085(5) 0.072(4) -0.006(4) 0.065(4) 0.005(3)
O5 0.070(4) 0.102(5) 0.123(5) -0.004(3) 0.050(4) 0.014(4)
O6 0.099(5) 0.133(6) 0.081(4) 0.031(4) 0.015(3) 0.034(4)
O7 0.136(5) 0.065(4) 0.090(4) 0.003(4) 0.031(4) -0.010(3)
N1 0.050(3) 0.051(4) 0.052(3) 0.007(3) 0.019(3) -0.002(3)
N4 0.045(3) 0.074(4) 0.048(3) -0.002(3) 0.018(3) -0.010(3)
C2 0.064(5) 0.059(5) 0.046(4) 0.005(4) 0.013(4) 0.002(3)
C2A 0.086(6) 0.077(6) 0.084(6) 0.008(5) 0.025(5) 0.017(5)
C3 0.073(5) 0.067(5) 0.050(4) -0.002(4) 0.022(4) -0.005(4)
C3A 0.073(5) 0.119(8) 0.078(5) -0.024(5) 0.029(4) 0.019(5)
C5 0.049(4) 0.064(5) 0.074(5) 0.007(4) 0.022(4) -0.007(4)
C6 0.071(5) 0.074(6) 0.078(6) 0.004(4) 0.043(5) 0.001(5)
C7 0.067(5) 0.060(5) 0.068(5) -0.008(4) 0.022(4) 0.012(4)
C8 0.110(7) 0.077(7) 0.072(6) -0.024(5) 0.054(5) -0.028(5)
C9 0.245(16) 0.112(11) 0.103(9) -0.012(11) 0.113(11) -0.004(8)
C11 0.042(4) 0.056(5) 0.058(4) 0.004(3) 0.014(3) 0.000(3)
C12 0.058(5) 0.061(5) 0.066(5) 0.007(4) 0.019(4) -0.013(4)
C13 0.060(5) 0.074(5) 0.083(6) -0.001(4) 0.003(4) -0.004(5)
C14 0.060(5) 0.091(7) 0.097(6) 0.013(5) 0.024(5) 0.006(6)
C15 0.066(6) 0.121(8) 0.096(7) 0.028(6) 0.031(5) -0.015(6)
C16 0.066(5) 0.092(6) 0.085(6) 0.013(5) 0.021(5) -0.028(5)
C121 0.086(6) 0.135(9) 0.117(7) 0.015(6) 0.009(6) -0.050(6)
C141 0.057(5) 0.143(9) 0.174(10) 0.010(6) 0.039(6) 0.006(8)
C21 0.054(5) 0.089(6) 0.059(5) 0.010(4) 0.025(4) 0.001(4)
C22 0.061(6) 0.186(11) 0.093(7) 0.011(7) 0.018(5) -0.056(7)
C221 0.078(11) 0.25(2) 0.23(2) 0.040(13) -0.007(12) -0.177(19)
C23 0.068(7) 0.245(14) 0.114(8) 0.047(8) 0.026(6) -0.063(9)
C24 0.047(5) 0.194(13) 0.103(8) 0.011(8) 0.023(5) 0.034(9)
C241 0.035(5) 0.327(18) 0.144(9) 0.018(8) 0.009(5) 0.050(11)
C25 0.069(7) 0.140(10) 0.101(8) -0.029(7) -0.016(6) 0.021(7)
C26 0.076(6) 0.073(7) 0.075(5) -0.010(5) -0.001(4) -0.008(5)
C21A 0.054(5) 0.089(6) 0.059(5) 0.010(4) 0.025(4) 0.001(4)
C22A 0.061(6) 0.186(11) 0.093(7) 0.011(7) 0.018(5) -0.056(7)
C23A 0.068(7) 0.245(14) 0.114(8) 0.047(8) 0.026(6) -0.063(9)
C24A 0.047(5) 0.194(13) 0.103(8) 0.011(8) 0.023(5) 0.034(9)
C242 0.035(5) 0.327(18) 0.144(9) 0.018(8) 0.009(5) 0.050(11)
C25A 0.069(7) 0.140(10) 0.101(8) -0.029(7) -0.016(6) 0.021(7)
C26A 0.076(6) 0.073(7) 0.075(5) -0.010(5) -0.001(4) -0.008(5)
C261 0.11(2) 0.055(17) 0.11(2) 0.007(14) 0.009(16) -0.038(15)

loop_
_atom_type_symbol
_atom_type_description
_atom_type_scat_dispersion_real
_atom_type_scat_dispersion_imag
_atom_type_scat_source
C C 0.0033 0.0016 'International Tables Vol C Tables 4.2.6.8 and 6.1.1.4'
H H 0.0000 0.0000 'International Tables Vol C Tables 4.2.6.8 and 6.1.1.4'
F F 0.0171 0.0103 'International Tables Vol C Tables 4.2.6.8 and 6.1.1.4'
N N 0.0061 0.0033 'International Tables Vol C Tables 4.2.6.8 and 6.1.1.4'
O O 0.0106 0.0060 'International Tables Vol C Tables 4.2.6.8 and 6.1.1.4'
Re Re -1.0185 7.2310 'International Tables Vol C Tables 4.2.6.8 and 6.1.1.4'

loop_
_geom_angle_atom_site_label_1
_geom_angle_atom_site_label_2
_geom_angle_atom_site_label_3
_geom_angle
C7 Re1 C6 86.8(3)
C7 Re1 C5 88.3(3)
C6 Re1 C5 89.6(3)
C7 Re1 N4 97.0(2)
C6 Re1 N4 98.0(3)
C5 Re1 N4 171.0(3)
C7 Re1 N1 96.8(2)
C6 Re1 N1 170.9(3)
C5 Re1 N1 98.9(3)
N4 Re1 N1 73.4(2)
C7 Re1 O1 177.4(2)
C6 Re1 O1 95.7(3)
C5 Re1 O1 92.2(2)
N4 Re1 O1 82.22(19)
N1 Re1 O1 80.61(18)
C8 O1 Re1 123.8(5)
C2 N1 C11 120.4(6)
C2 N1 Re1 117.8(5)
C11 N1 Re1 121.7(4)
C3 N4 C21 120.8(6)
C3 N4 Re1 117.9(5)
C21 N4 Re1 121.1(5)
N1 C2 C3 115.5(6)
N1 C2 C2A 124.8(7)
C3 C2 C2A 119.7(7)
C2 C2A H2A1 109.5
C2 C2A H2A2 109.5
H2A1 C2A H2A2 109.5
C2 C2A H2A3 109.5
H2A1 C2A H2A3 109.5
H2A2 C2A H2A3 109.5
C2 C2A H2A4 109.5
C2 C2A H2A5 109.5
H2A4 C2A H2A5 109.5
C2 C2A H2A6 109.5
H2A4 C2A H2A6 109.5
H2A5 C2A H2A6 109.5
N4 C3 C2 115.0(6)
N4 C3 C3A 124.8(7)
C2 C3 C3A 120.2(7)
C3 C3A H3A1 109.5
C3 C3A H3A2 109.5
H3A1 C3A H3A2 109.5
C3 C3A H3A3 109.5
H3A1 C3A H3A3 109.5
H3A2 C3A H3A3 109.5
C3 C3A H3A4 109.5
C3 C3A H3A5 109.5
H3A4 C3A H3A5 109.5
C3 C3A H3A6 109.5
H3A4 C3A H3A6 109.5
H3A5 C3A H3A6 109.5
O5 C5 Re1 177.9(7)
O7 C7 Re1 176.2(6)
O6 C6 Re1 177.0(7)
O2 C8 O1 129.3(8)
O2 C8 C9 119.2(8)
O1 C8 C9 111.5(8)
F2 C9 F1 110.7(15)
F2 C9 F3 102.8(12)
F1 C9 F3 104.5(14)
F2 C9 C8 114.6(13)
F1 C9 C8 114.2(10)
F3 C9 C8 109.0(13)
C12 C11 C16 121.7(7)
C12 C11 N1 120.2(6)
C16 C11 N1 118.1(6)
C11 C12 C13 116.6(6)
C11 C12 C121 123.1(7)
C13 C12 C121 120.3(7)
C14 C13 C12 123.8(8)
C14 C13 H13 118.1
C12 C13 H13 118.1
C15 C14 C13 117.9(8)
C15 C14 C141 120.7(8)
C13 C14 C141 121.4(9)
C14 C15 C16 120.8(8)
C14 C15 H15 119.6
C16 C15 H15 119.6
C11 C16 C15 119.1(7)
C11 C16 H16 120.5
C15 C16 H16 120.5
C12 C121 H12A 109.5
C12 C121 H12B 109.5
H12A C121 H12B 109.5
C12 C121 H12C 109.5
H12A C121 H12C 109.5
H12B C121 H12C 109.5
C12 C121 H12D 109.5
C12 C121 H12E 109.5
H12D C121 H12E 109.5
C12 C121 H12F 109.5
H12D C121 H12F 109.5
H12E C121 H12F 109.5
C14 C141 H14A 109.5
C14 C141 H14B 109.5
H14A C141 H14B 109.5
C14 C141 H14C 109.5
H14A C141 H14C 109.5
H14B C141 H14C 109.5
C14 C141 H14D 109.5
C14 C141 H14E 109.5
H14D C141 H14E 109.5
C14 C141 H14F 109.5
H14D C141 H14F 109.5
H14E C141 H14F 109.5
C22 C21 C26 119.4(8)
C22 C21 N4 118.5(7)
C26 C21 N4 122.0(7)
C21 C22 C23 119.0(9)
C21 C22 C221 121.6(10)
C23 C22 C221 117.2(9)
C22 C221 H22A 109.5
C22 C221 H22B 109.5
H22A C221 H22B 109.5
C22 C221 H22C 109.5
H22A C221 H22C 109.5
H22B C221 H22C 109.5
C22 C221 H22D 109.5
C22 C221 H22E 109.5
H22D C221 H22E 109.5
C22 C221 H22F 109.5
H22D C221 H22F 109.5
H22E C221 H22F 109.5
C24 C23 C22 122.8(10)
C24 C23 H23 118.6
C22 C23 H23 118.6
C23 C24 C25 117.8(10)
C23 C24 C241 121.5(13)
C25 C24 C241 120.4(12)
C24 C241 H24A 109.5
C24 C241 H24B 109.5
H24A C241 H24B 109.5
C24 C241 H24C 109.5
H24A C241 H24C 109.5
H24B C241 H24C 109.5
C24 C241 H24D 109.5
C24 C241 H24E 109.5
H24D C241 H24E 109.5
C24 C241 H24F 109.5
H24D C241 H24F 109.5
H24E C241 H24F 109.5
C24 C25 C26 123.0(10)
C24 C25 H25 118.5
C26 C25 H25 118.5
C21 C26 C25 117.7(9)
C21 C26 H26 121.2
C25 C26 H26 121.2
H26A C261 H26B 109.5
H26A C261 H26C 109.5
H26B C261 H26C 109.5
H26D C261 H26E 109.5
H26D C261 H26F 109.5
H26E C261 H26F 109.5

loop_
_geom_bond_atom_site_label_1
_geom_bond_atom_site_label_2
_geom_bond_distance
Re1 C7 1.900(9)
Re1 C6 1.901(9)
Re1 C5 1.912(8)
Re1 N4 2.156(5)
Re1 N1 2.157(5)
Re1 O1 2.157(4)
F1 C9 1.245(10)
F2 C9 1.196(17)
F3 C9 1.356(16)
O1 C8 1.278(9)
O2 C8 1.190(9)
O5 C5 1.149(7)
O7 C7 1.149(8)
O6 C6 1.155(8)
N1 C2 1.277(8)
N1 C11 1.452(8)
N4 C3 1.282(8)
N4 C21 1.430(8)
C2 C3 1.484(10)
C2 C2A 1.490(9)
C2A H2A1 0.96
C2A H2A2 0.96
C2A H2A3 0.96
C2A H2A4 0.96
C2A H2A5 0.96
C2A H2A6 0.96
C3 C3A 1.508(9)
C3A H3A1 0.96
C3A H3A2 0.96
C3A H3A3 0.96
C3A H3A4 0.96
C3A H3A5 0.96
C3A H3A6 0.96
C8 C9 1.530(14)
C11 C12 1.371(9)
C11 C16 1.372(9)
C12 C13 1.380(9)
C12 C121 1.493(10)
C13 C14 1.366(10)
C13 H13 0.93
C14 C15 1.356(11)
C14 C141 1.525(11)
C15 C16 1.395(10)
C15 H15 0.93
C16 H16 0.93
C121 H12A 0.96
C121 H12B 0.96
C121 H12C 0.96
C121 H12D 0.96
C121 H12E 0.96
C121 H12F 0.96
C141 H14A 0.96
C141 H14B 0.96
C141 H14C 0.96
C141 H14D 0.96
C141 H14E 0.96
C141 H14F 0.96
C21 C22 1.374(11)
C21 C26 1.377(10)
C22 C23 1.395(12)
C22 C221 1.505(15)
C221 H22A 0.96
C221 H22B 0.96
C221 H22C 0.96
C221 H22D 0.96
C221 H22E 0.96
C221 H22F 0.96
C23 C24 1.316(14)
C23 H23 0.93
C24 C25 1.351(13)
C24 C241 1.530(12)
C241 H24A 0.96
C241 H24B 0.96
C241 H24C 0.96
C241 H24D 0.96
C241 H24E 0.96
C241 H24F 0.96
C25 C26 1.396(13)
C25 H25 0.93
C26 H26 0.93
C261 H26A 0.96
C261 H26B 0.96
C261 H26C 0.96
C261 H26D 0.96
C261 H26E 0.96
C261 H26F 0.96

loop_
_geom_torsion_atom_site_label_1
_geom_torsion_atom_site_label_2
_geom_torsion_atom_site_label_3
_geom_torsion_atom_site_label_4
_geom_torsion
C6 Re1 O1 C8 -45.0(7)
C5 Re1 O1 C8 44.7(7)
N4 Re1 O1 C8 -142.3(7)
N1 Re1 O1 C8 143.4(7)
C7 Re1 N1 C2 -100.4(5)
C5 Re1 N1 C2 170.3(5)
N4 Re1 N1 C2 -5.1(5)
O1 Re1 N1 C2 79.6(5)
C7 Re1 N1 C11 82.9(5)
C5 Re1 N1 C11 -6.5(5)
N4 Re1 N1 C11 178.2(5)
O1 Re1 N1 C11 -97.2(5)
C7 Re1 N4 C3 100.8(5)
C6 Re1 N4 C3 -171.4(5)
N1 Re1 N4 C3 5.8(5)
O1 Re1 N4 C3 -76.7(5)
C7 Re1 N4 C21 -85.1(5)
C6 Re1 N4 C21 2.7(6)
N1 Re1 N4 C21 179.9(5)
O1 Re1 N4 C21 97.4(5)
C11 N1 C2 C3 -179.3(5)
Re1 N1 C2 C3 3.9(7)
C11 N1 C2 C2A -0.2(10)
Re1 N1 C2 C2A -177.0(5)
C21 N4 C3 C2 -179.9(6)
Re1 N4 C3 C2 -5.8(8)
C21 N4 C3 C3A 1.1(11)
Re1 N4 C3 C3A 175.3(5)
N1 C2 C3 N4 1.3(9)
C2A C2 C3 N4 -177.9(6)
N1 C2 C3 C3A -179.7(6)
Re1 O1 C8 C9 -175.5(9)
O2 C8 C9 F2 113.6(13)
O1 C8 C9 F2 -66.8(18)
O2 C8 C9 F1 -16(2)
O1 C8 C9 F1 164.0(13)
O2 C8 C9 F3 -131.9(12)
O1 C8 C9 F3 47.7(17)
C2 N1 C11 C12 85.8(8)
Re1 N1 C11 C12 -97.5(7)
C2 N1 C11 C16 -93.3(8)
Re1 N1 C11 C16 83.4(7)
C16 C11 C12 C13 -0.9(11)
N1 C11 C12 C13 -179.9(6)
C16 C11 C12 C121 178.5(8)
N1 C11 C12 C121 -0.5(11)
C11 C12 C13 C14 1.7(12)
C121 C12 C13 C14 -177.7(8)
C12 C13 C14 C15 -1.8(13)
C12 C13 C14 C141 177.8(8)
C13 C14 C15 C16 1.0(14)
C141 C14 C15 C16 -178.5(8)
C12 C11 C16 C15 0.3(12)
N1 C11 C16 C15 179.3(7)
C14 C15 C16 C11 -0.3(13)
C3 N4 C21 C22 -97.1(10)
Re1 N4 C21 C22 89.0(8)
C3 N4 C21 C26 87.1(9)
Re1 N4 C21 C26 -86.8(8)
C26 C21 C22 C23 -1.7(15)
N4 C21 C22 C23 -177.6(9)
C26 C21 C22 C221 -164.4(13)
N4 C21 C22 C221 19.7(16)
C21 C22 C23 C24 0.6(19)
C221 C22 C23 C24 164.0(15)
C22 C23 C24 C25 -2(2)
C22 C23 C24 C241 -175.9(10)
C23 C24 C25 C26 5.6(18)
C241 C24 C25 C26 179.2(9)
C22 C21 C26 C25 4.6(13)
N4 C21 C26 C25 -179.6(7)
C24 C25 C26 C21 -6.8(15)
